data_4086868
loop_
_publ_author_name
'Ouli\'e, Pascal'
'Dinoi, Chiara'
'Li, Chen'
'Sournia-Saquet, Alix'
'Jacob, Kane'
'Vendier, Laure'
'Etienne, Michel'

_publ_section_title
;
 CH Bond Activation of Unsaturated Hydrocarbons by a Niobium Methyl
 Cyclopropyl Precursor. Cyclopropyl Ring Opening and Alkyne Coupling
 Reaction
;
_journal_issue 1
_journal_name_full Organometallics
_journal_page_first 53
_journal_paper_doi 10.1021/acs.organomet.6b00506
_journal_volume 36
_journal_year 2017
_chemical_compound_source 'synthesis as described'
_chemical_formula_moiety 'C28 H33 B1 F5 N6 Nb1'
_chemical_formula_sum 'C28 H33 B F5 N6 Nb'
_chemical_formula_weight 652.32
_chemical_name_systematic
;
 ?
;
_space_group_IT_number 2
_symmetry_cell_setting triclinic
_symmetry_Int_Tables_number 2
_symmetry_space_group_name_Hall '-P 1'
_symmetry_space_group_name_H-M 'P -1'
_atom_sites_solution_hydrogens geom
_atom_sites_solution_primary direct
_atom_sites_solution_secondary difmap
_audit_creation_date 2016-06-13T16:05:16-00:00
_audit_creation_method 'WinGX routine CIF_UPDATE'
_cell_angle_alpha 76.156(3)
_cell_angle_beta 81.396(2)
_cell_angle_gamma 85.430(3)
_cell_formula_units_Z 2
_cell_length_a 8.2780(6)
_cell_length_b 13.7905(9)
_cell_length_c 15.8037(11)
_cell_measurement_reflns_used 3528
_cell_measurement_temperature 180(2)
_cell_measurement_theta_max 25.76
_cell_measurement_theta_min 2.68
_cell_measurement_wavelength 0.71073
_cell_volume 1730.2(2)
_computing_cell_refinement 'Bruker SMART'
_computing_data_collection 'Bruker SMART'
_computing_data_reduction 'Bruker SAINT'
_computing_molecular_graphics 'Ortep-3 for Windows (Farrugia, 1997)'
_computing_publication_material 'WinGX publication routines (Farrugia, 1999)'
_computing_structure_refinement 'SHELXL-97 (Sheldrick, 1997)'
_computing_structure_solution 'SIR92 (Giacovazzo et al, 1993)'
_diffrn_ambient_temperature 180(2)
_diffrn_measured_fraction_theta_full 0.938
_diffrn_measured_fraction_theta_max 0.879
_diffrn_measurement_device_type 'Bruker Kappa APEX II'
_diffrn_measurement_method \w-\f
_diffrn_radiation_monochromator graphite
_diffrn_radiation_source 'fine-focus sealed tube'
_diffrn_radiation_type MoK\a
_diffrn_radiation_wavelength 0.71073
_diffrn_reflns_av_R_equivalents 0.0457
_diffrn_reflns_av_unetI/netI 0.0859
_diffrn_reflns_limit_h_max 8
_diffrn_reflns_limit_h_min -10
_diffrn_reflns_limit_k_max 17
_diffrn_reflns_limit_k_min -15
_diffrn_reflns_limit_l_max 18
_diffrn_reflns_limit_l_min -19
_diffrn_reflns_number 15730
_diffrn_reflns_theta_full 25
_diffrn_reflns_theta_max 26.37
_diffrn_reflns_theta_min 1.34
_diffrn_standards_decay_% 0
_diffrn_standards_interval_count 0
_diffrn_standards_interval_time 0
_diffrn_standards_number 0
_exptl_absorpt_coefficient_mu 0.399
_exptl_absorpt_correction_T_max 0.9991
_exptl_absorpt_correction_T_min 0.9120
_exptl_absorpt_correction_type multi-scan
_exptl_absorpt_process_details
;
        CrysAlisPro, Oxford Diffraction Ltd.,
        Version 1.171.34.44 (release 25-10-2010 CrysAlis171 .NET)
        (compiled Oct 25 2010,18:11:34)
        Empirical absorption correction using spherical harmonics,
 implemented in SCALE3 ABSPACK scaling algorithm.
;
_exptl_crystal_colour colourless
_exptl_crystal_density_diffrn 1.252
_exptl_crystal_density_method 'not measured'
_exptl_crystal_description needle
_exptl_crystal_F_000 668
_exptl_crystal_size_max 0.19
_exptl_crystal_size_mid 0.04
_exptl_crystal_size_min 0.02
_platon_squeeze_details
;
;
_refine_diff_density_max 0.558
_refine_diff_density_min -0.594
_refine_diff_density_rms 0.095
_refine_ls_extinction_method none
_refine_ls_goodness_of_fit_ref 1.012
_refine_ls_hydrogen_treatment constr
_refine_ls_matrix_type full
_refine_ls_number_parameters 383
_refine_ls_number_reflns 6217
_refine_ls_number_restraints 2
_refine_ls_restrained_S_all 1.012
_refine_ls_R_factor_all 0.0839
_refine_ls_R_factor_gt 0.0531
_refine_ls_shift/su_max 0.001
_refine_ls_shift/su_mean 0
_refine_ls_structure_factor_coef Fsqd
_refine_ls_weighting_details 'calc w=1/[\s^2^(Fo^2^)+(0.0721P)^2^+0.0000P] where P=(Fo^2^+2Fc^2^)/3'
_refine_ls_weighting_scheme calc
_refine_ls_wR_factor_gt 0.1199
_refine_ls_wR_factor_ref 0.1289
_reflns_number_gt 4508
_reflns_number_total 6217
_reflns_threshold_expression >2sigma(I)
_cod_data_source_file om6b00506_si_002.cif
_cod_data_source_block CDE040511
_cod_depositor_comments 'Adding full bibliography for 4086864--4086868.cif.'
_cod_database_code 4086868

loop_
_symmetry_equiv_pos_as_xyz
'x, y, z'
'-x, -y, -z'

loop_
_atom_site_label
_atom_site_type_symbol
_atom_site_fract_x
_atom_site_fract_y
_atom_site_fract_z
_atom_site_U_iso_or_equiv
_atom_site_adp_type
_atom_site_occupancy
_atom_site_symmetry_multiplicity
_atom_site_calc_flag
_atom_site_refinement_flags
_atom_site_disorder_assembly
_atom_site_disorder_group
C1 C 0.3814(6) 0.2197(3) 0.8483(3) 0.0273(10) Uani 1 1 d . A .
C2 C 0.4973(6) 0.2211(3) 0.9050(3) 0.0300(11) Uani 1 1 d D . .
C3 C 0.6357(5) 0.2810(3) 0.8760(3) 0.0304(11) Uani 1 1 d D A .
C4 C 0.6617(5) 0.3552(4) 0.7956(3) 0.0316(11) Uani 1 1 d . . .
H4 H 0.5663 0.4044 0.7969 0.038 Uiso 1 1 calc R A .
C5 C 0.2086(6) 0.1949(4) 0.8738(4) 0.0466(14) Uani 1 1 d . . .
H5A H 0.2007 0.1312 0.9177 0.07 Uiso 1 1 calc R A .
H5B H 0.1619 0.1891 0.8219 0.07 Uiso 1 1 calc R . .
H5C H 0.148 0.2478 0.8988 0.07 Uiso 1 1 calc R . .
C6 C 0.8117(7) 0.4156(4) 0.7731(4) 0.0459(14) Uani 1 1 d . A .
H6A H 0.7886 0.4773 0.7941 0.069 Uiso 1 1 calc R . .
H6B H 0.8429 0.4324 0.7092 0.069 Uiso 1 1 calc R . .
H6C H 0.9014 0.3767 0.8013 0.069 Uiso 1 1 calc R . .
C7A C 0.4837(7) 0.1551(4) 0.9954(3) 0.0372(13) Uani 0.88 1 d P A 1
H7A1 H 0.4002 0.1838 1.0344 0.056 Uiso 0.88 1 calc PR A 1
H7A2 H 0.5893 0.1497 1.0176 0.056 Uiso 0.88 1 calc PR A 1
H7A3 H 0.4528 0.0886 0.9935 0.056 Uiso 0.88 1 calc PR A 1
C7B C 0.740(5) 0.260(3) 0.942(3) 0.0372(13) Uani 0.12 1 d P A 2
H7B1 H 0.6889 0.2876 0.992 0.056 Uiso 0.12 1 calc PR A 2
H7B2 H 0.8451 0.2897 0.9185 0.056 Uiso 0.12 1 calc PR A 2
H7B3 H 0.7565 0.1872 0.9623 0.056 Uiso 0.12 1 calc PR A 2
C11 C 0.7452(5) 0.0811(3) 0.7785(3) 0.0188(9) Uani 1 1 d . . .
C12 C 0.7912(5) 0.0298(3) 0.7124(3) 0.0194(9) Uani 1 1 d . A .
C13 C 0.9004(5) -0.0518(3) 0.7183(3) 0.0239(10) Uani 1 1 d . . .
C14 C 0.9701(5) -0.0881(3) 0.7932(3) 0.0260(10) Uani 1 1 d . A .
C15 C 0.9298(5) -0.0415(3) 0.8610(3) 0.0268(10) Uani 1 1 d . . .
C16 C 0.8195(5) 0.0399(3) 0.8524(3) 0.0240(10) Uani 1 1 d . A .
C21 C 1.0085(5) 0.2466(3) 0.6679(3) 0.0319(11) Uani 1 1 d . . .
H21A H 0.9437 0.2472 0.725 0.048 Uiso 1 1 calc R . .
H21B H 1.0812 0.3027 0.651 0.048 Uiso 1 1 calc R . .
H21C H 1.0739 0.1836 0.6721 0.048 Uiso 1 1 calc R . .
C22 C 0.8972(5) 0.2560(3) 0.6005(3) 0.0245(10) Uani 1 1 d . A .
C23 C 0.9372(5) 0.2593(3) 0.5108(3) 0.0289(11) Uani 1 1 d . . .
H23 H 1.0442 0.2587 0.4792 0.035 Uiso 1 1 calc R . .
C24 C 0.7921(5) 0.2635(3) 0.4771(3) 0.0245(10) Uani 1 1 d . . .
C25 C 0.7619(6) 0.2654(3) 0.3863(3) 0.0312(11) Uani 1 1 d . . .
H25A H 0.7067 0.2051 0.3866 0.047 Uiso 1 1 calc R . .
H25B H 0.8665 0.2679 0.3476 0.047 Uiso 1 1 calc R . .
H25C H 0.6927 0.3247 0.3649 0.047 Uiso 1 1 calc R . .
C31 C 0.3805(6) -0.0121(3) 0.8102(3) 0.0296(11) Uani 1 1 d . . .
H31A H 0.4661 -0.0654 0.8101 0.044 Uiso 1 1 calc R . .
H31B H 0.2744 -0.0416 0.8333 0.044 Uiso 1 1 calc R . .
H31C H 0.404 0.0312 0.8473 0.044 Uiso 1 1 calc R . .
C32 C 0.3756(5) 0.0478(3) 0.7191(3) 0.0220(10) Uani 1 1 d . A .
C33 C 0.3205(5) 0.0185(3) 0.6509(3) 0.0247(10) Uani 1 1 d . . .
H33 H 0.2717 -0.0427 0.6545 0.03 Uiso 1 1 calc R . .
C34 C 0.3493(5) 0.0941(3) 0.5774(3) 0.0208(9) Uani 1 1 d . . .
C35 C 0.3203(6) 0.0984(3) 0.4854(3) 0.0289(10) Uani 1 1 d . . .
H35A H 0.2832 0.1664 0.458 0.043 Uiso 1 1 calc R . .
H35B H 0.2365 0.0517 0.4864 0.043 Uiso 1 1 calc R . .
H35C H 0.4223 0.08 0.4514 0.043 Uiso 1 1 calc R . .
C41 C 0.2783(6) 0.4555(3) 0.7774(3) 0.0309(11) Uani 1 1 d . . .
H41A H 0.3019 0.3968 0.8235 0.046 Uiso 1 1 calc R . .
H41B H 0.1632 0.4776 0.7882 0.046 Uiso 1 1 calc R . .
H41C H 0.3481 0.5095 0.7777 0.046 Uiso 1 1 calc R . .
C42 C 0.3118(5) 0.4288(3) 0.6896(3) 0.0226(10) Uani 1 1 d . A .
C43 C 0.2489(5) 0.4804(3) 0.6139(3) 0.0242(10) Uani 1 1 d . . .
H43 H 0.1778 0.5385 0.608 0.029 Uiso 1 1 calc R . .
C44 C 0.3094(5) 0.4309(3) 0.5494(3) 0.0210(9) Uani 1 1 d . . .
C45 C 0.2831(5) 0.4573(3) 0.4546(3) 0.0273(10) Uani 1 1 d . . .
H45A H 0.3891 0.4644 0.4172 0.041 Uiso 1 1 calc R . .
H45B H 0.2184 0.5206 0.4424 0.041 Uiso 1 1 calc R . .
H45C H 0.2245 0.4043 0.4423 0.041 Uiso 1 1 calc R . .
N1 N 0.7328(4) 0.2605(2) 0.6204(2) 0.0194(8) Uani 1 1 d . . .
N2 N 0.6707(4) 0.2653(2) 0.5433(2) 0.0193(8) Uani 1 1 d . A .
N3 N 0.4353(4) 0.1390(2) 0.6885(2) 0.0191(8) Uani 1 1 d . . .
N4 N 0.4190(4) 0.1674(2) 0.6009(2) 0.0184(7) Uani 1 1 d . A .
N5 N 0.4095(4) 0.3509(2) 0.6727(2) 0.0184(7) Uani 1 1 d . . .
N6 N 0.4060(4) 0.3530(2) 0.5855(2) 0.0181(7) Uani 1 1 d . A .
F12 F 0.7324(3) 0.05740(17) 0.63469(15) 0.0262(6) Uani 1 1 d . . .
F13 F 0.9394(3) -0.09684(18) 0.65034(17) 0.0356(7) Uani 1 1 d . A .
F14 F 1.0775(3) -0.16761(18) 0.79951(17) 0.0378(7) Uani 1 1 d . . .
F15 F 0.9979(3) -0.0761(2) 0.93570(16) 0.0383(7) Uani 1 1 d . A .
F16 F 0.7917(3) 0.0793(2) 0.92432(16) 0.0394(7) Uani 1 1 d . . .
Nb1 Nb 0.57520(4) 0.22665(3) 0.75490(3) 0.01778(14) Uani 1 1 d . A .
B1 B 0.4849(6) 0.2672(3) 0.5445(3) 0.0200(10) Uani 1 1 d . . .
H1 H 0.4585 0.2776 0.4832 0.024 Uiso 1 1 calc R A .
H3 H 0.7362 0.251 0.8986 0.05 Uiso 0.88 1 d PD . .
H2 H 0.5175 0.1567 0.946 0.05 Uiso 0.12 1 d PD . .

loop_
_atom_site_aniso_label
_atom_site_aniso_U_11
_atom_site_aniso_U_22
_atom_site_aniso_U_33
_atom_site_aniso_U_23
_atom_site_aniso_U_13
_atom_site_aniso_U_12
C1 0.038(3) 0.023(2) 0.023(2) -0.0073(19) -0.014(2) 0.008(2)
C2 0.034(3) 0.033(3) 0.025(3) -0.011(2) -0.009(2) 0.006(2)
C3 0.032(3) 0.030(2) 0.034(3) -0.015(2) -0.016(2) 0.012(2)
C4 0.024(2) 0.044(3) 0.031(3) -0.018(2) -0.006(2) 0.008(2)
C5 0.025(3) 0.071(4) 0.046(3) -0.021(3) -0.002(3) 0.003(3)
C6 0.063(4) 0.028(3) 0.051(3) -0.012(2) -0.017(3) -0.002(3)
C7A 0.044(3) 0.042(3) 0.026(3) -0.012(3) -0.002(3) 0.000(3)
C7B 0.044(3) 0.042(3) 0.026(3) -0.012(3) -0.002(3) 0.000(3)
C11 0.017(2) 0.021(2) 0.017(2) -0.0019(18) -0.0037(18) -0.0018(18)
C12 0.021(2) 0.019(2) 0.019(2) -0.0024(18) -0.0081(19) -0.0009(18)
C13 0.027(2) 0.020(2) 0.028(3) -0.0107(19) -0.007(2) 0.0025(19)
C14 0.027(2) 0.019(2) 0.032(3) -0.005(2) -0.011(2) 0.0093(19)
C15 0.022(2) 0.033(2) 0.025(3) -0.001(2) -0.011(2) 0.005(2)
C16 0.025(2) 0.028(2) 0.021(2) -0.010(2) -0.003(2) 0.000(2)
C21 0.020(2) 0.026(2) 0.048(3) -0.004(2) -0.008(2) 0.001(2)
C22 0.014(2) 0.015(2) 0.043(3) -0.005(2) -0.003(2) -0.0010(17)
C23 0.020(2) 0.021(2) 0.041(3) -0.005(2) 0.006(2) 0.0024(19)
C24 0.025(2) 0.015(2) 0.029(3) -0.0026(19) 0.001(2) 0.0052(18)
C25 0.036(3) 0.024(2) 0.030(3) -0.005(2) 0.003(2) 0.005(2)
C31 0.029(3) 0.023(2) 0.034(3) 0.002(2) -0.010(2) -0.001(2)
C32 0.017(2) 0.018(2) 0.030(3) -0.0045(19) -0.004(2) 0.0017(18)
C33 0.020(2) 0.021(2) 0.036(3) -0.012(2) -0.006(2) 0.0016(19)
C34 0.014(2) 0.021(2) 0.029(2) -0.009(2) -0.0081(19) 0.0060(18)
C35 0.029(2) 0.029(2) 0.032(3) -0.012(2) -0.013(2) 0.006(2)
C41 0.035(3) 0.023(2) 0.037(3) -0.013(2) -0.005(2) 0.008(2)
C42 0.017(2) 0.021(2) 0.033(3) -0.012(2) -0.006(2) 0.0030(18)
C43 0.018(2) 0.019(2) 0.034(3) -0.005(2) -0.004(2) 0.0013(18)
C44 0.015(2) 0.015(2) 0.031(2) -0.0016(19) -0.0056(19) 0.0026(17)
C45 0.022(2) 0.022(2) 0.034(3) 0.001(2) -0.008(2) 0.0055(19)
N1 0.0120(17) 0.0190(17) 0.027(2) -0.0025(15) -0.0084(16) 0.0032(14)
N2 0.0182(18) 0.0145(17) 0.024(2) -0.0030(15) -0.0042(16) 0.0022(14)
N3 0.0163(18) 0.0199(18) 0.0209(19) -0.0038(15) -0.0051(15) 0.0020(15)
N4 0.0156(17) 0.0227(18) 0.0180(19) -0.0060(15) -0.0069(15) 0.0053(15)
N5 0.0154(17) 0.0176(17) 0.022(2) -0.0059(15) -0.0033(15) 0.0032(14)
N6 0.0143(17) 0.0183(17) 0.0217(19) -0.0035(15) -0.0071(15) 0.0044(15)
F12 0.0296(13) 0.0273(13) 0.0256(14) -0.0117(11) -0.0133(11) 0.0108(11)
F13 0.0408(15) 0.0353(14) 0.0387(15) -0.0230(13) -0.0191(13) 0.0196(13)
F14 0.0387(15) 0.0301(14) 0.0458(17) -0.0102(13) -0.0180(14) 0.0181(12)
F15 0.0390(16) 0.0491(16) 0.0247(14) -0.0037(13) -0.0159(13) 0.0173(13)
F16 0.0411(16) 0.0530(17) 0.0276(15) -0.0166(13) -0.0155(13) 0.0208(14)
Nb1 0.0165(2) 0.0195(2) 0.0197(2) -0.00800(15) -0.00764(15) 0.00554(15)
B1 0.020(2) 0.021(2) 0.020(3) -0.007(2) -0.006(2) 0.006(2)

loop_
_atom_type_symbol
_atom_type_description
_atom_type_scat_dispersion_real
_atom_type_scat_dispersion_imag
_atom_type_scat_source
C C 0.0033 0.0016 'International Tables Vol C Tables 4.2.6.8 and 6.1.1.4'
H H 0 0 'International Tables Vol C Tables 4.2.6.8 and 6.1.1.4'
N N 0.0061 0.0033 'International Tables Vol C Tables 4.2.6.8 and 6.1.1.4'
F F 0.0171 0.0103 'International Tables Vol C Tables 4.2.6.8 and 6.1.1.4'
Nb Nb -2.0727 0.6215 'International Tables Vol C Tables 4.2.6.8 and 6.1.1.4'
B B 0.0013 0.0007 'International Tables Vol C Tables 4.2.6.8 and 6.1.1.4'

loop_
_geom_angle_atom_site_label_1
_geom_angle_atom_site_label_2
_geom_angle_atom_site_label_3
_geom_angle
C2 C1 C5 127.0(4)
C2 C1 Nb1 85.0(3)
C5 C1 Nb1 145.7(3)
C1 C2 C3 121.0(4)
C1 C2 C7A 121.1(4)
C3 C2 C7A 117.9(4)
C1 C2 Nb1 58.2(2)
C3 C2 Nb1 72.4(2)
C7A C2 Nb1 144.7(3)
C1 C2 H2 114.9
C3 C2 H2 114.7
C7A C2 H2 28.6
Nb1 C2 H2 116.3
C7B C3 C2 108.9(17)
C7B C3 C4 125.2(17)
C2 C3 C4 125.8(4)
C7B C3 Nb1 142.4(16)
C2 C3 Nb1 72.4(2)
C4 C3 Nb1 67.2(2)
C7B C3 H3 29
C2 C3 H3 114.9
C4 C3 H3 114.2
Nb1 C3 H3 114.8
C3 C4 C6 120.8(4)
C3 C4 Nb1 76.5(3)
C6 C4 Nb1 136.4(3)
C3 C4 H4 106.1
C6 C4 H4 106.1
Nb1 C4 H4 106.1
C1 C5 H5A 109.5
C1 C5 H5B 109.5
H5A C5 H5B 109.5
C1 C5 H5C 109.5
H5A C5 H5C 109.5
H5B C5 H5C 109.5
C4 C6 H6A 109.5
C4 C6 H6B 109.5
H6A C6 H6B 109.5
C4 C6 H6C 109.5
H6A C6 H6C 109.5
H6B C6 H6C 109.5
C2 C7A H7A1 109.5
C2 C7A H7A2 109.5
C2 C7A H7A3 109.5
C2 C7A H2 36.9
H7A1 C7A H2 144
H7A2 C7A H2 97.7
H7A3 C7A H2 81.8
C3 C7B H7B1 109.5
C3 C7B H7B2 109.5
H7B1 C7B H7B2 109.5
C3 C7B H7B3 109.5
H7B1 C7B H7B3 109.5
H7B2 C7B H7B3 109.5
C3 C7B H3 40.1
H7B1 C7B H3 149.6
H7B2 C7B H3 87.6
H7B3 C7B H3 86.8
C16 C11 C12 112.0(4)
C16 C11 Nb1 127.0(3)
C12 C11 Nb1 120.8(3)
F12 C12 C13 113.6(3)
F12 C12 C11 121.7(3)
C13 C12 C11 124.7(4)
F13 C13 C14 119.2(4)
F13 C13 C12 120.7(4)
C14 C13 C12 120.1(4)
F14 C14 C13 120.6(4)
F14 C14 C15 121.0(4)
C13 C14 C15 118.4(4)
F15 C15 C14 119.3(4)
F15 C15 C16 121.2(4)
C14 C15 C16 119.5(4)
F16 C16 C11 121.4(4)
F16 C16 C15 113.3(4)
C11 C16 C15 125.3(4)
C22 C21 H21A 109.5
C22 C21 H21B 109.5
H21A C21 H21B 109.5
C22 C21 H21C 109.5
H21A C21 H21C 109.5
H21B C21 H21C 109.5
N1 C22 C23 108.9(4)
N1 C22 C21 122.5(4)
C23 C22 C21 128.7(4)
C24 C23 C22 107.0(4)
C24 C23 H23 126.5
C22 C23 H23 126.5
N2 C24 C23 107.2(4)
N2 C24 C25 122.7(4)
C23 C24 C25 130.1(4)
C24 C25 H25A 109.5
C24 C25 H25B 109.5
H25A C25 H25B 109.5
C24 C25 H25C 109.5
H25A C25 H25C 109.5
H25B C25 H25C 109.5
C32 C31 H31A 109.5
C32 C31 H31B 109.5
H31A C31 H31B 109.5
C32 C31 H31C 109.5
H31A C31 H31C 109.5
H31B C31 H31C 109.5
N3 C32 C33 108.8(4)
N3 C32 C31 124.0(4)
C33 C32 C31 127.1(4)
C34 C33 C32 107.2(4)
C34 C33 H33 126.4
C32 C33 H33 126.4
N4 C34 C33 107.4(4)
N4 C34 C35 123.6(4)
C33 C34 C35 128.9(4)
C34 C35 H35A 109.5
C34 C35 H35B 109.5
H35A C35 H35B 109.5
C34 C35 H35C 109.5
H35A C35 H35C 109.5
H35B C35 H35C 109.5
C42 C41 H41A 109.5
C42 C41 H41B 109.5
H41A C41 H41B 109.5
C42 C41 H41C 109.5
H41A C41 H41C 109.5
H41B C41 H41C 109.5
N5 C42 C43 109.8(4)
N5 C42 C41 124.5(4)
C43 C42 C41 125.6(4)
C44 C43 C42 106.6(4)
C44 C43 H43 126.7
C42 C43 H43 126.7
N6 C44 C43 107.4(4)
N6 C44 C45 124.3(4)
C43 C44 C45 128.2(4)
C44 C45 H45A 109.5
C44 C45 H45B 109.5
H45A C45 H45B 109.5
C44 C45 H45C 109.5
H45A C45 H45C 109.5
H45B C45 H45C 109.5
C22 N1 N2 106.3(3)
C22 N1 Nb1 129.4(3)
N2 N1 Nb1 122.5(2)
C24 N2 N1 110.6(3)
C24 N2 B1 130.1(4)
N1 N2 B1 119.2(3)
C32 N3 N4 107.2(3)
C32 N3 Nb1 129.3(3)
N4 N3 Nb1 122.8(2)
C34 N4 N3 109.4(3)
C34 N4 B1 130.1(3)
N3 N4 B1 120.4(3)
C42 N5 N6 105.8(3)
C42 N5 Nb1 134.9(3)
N6 N5 Nb1 119.2(2)
C44 N6 N5 110.4(3)
C44 N6 B1 127.9(3)
N5 N6 B1 121.2(3)
C1 Nb1 C4 89.84(16)
C1 Nb1 N3 87.69(14)
C4 Nb1 N3 160.41(15)
C1 Nb1 N1 161.11(15)
C4 Nb1 N1 93.66(14)
N3 Nb1 N1 82.81(11)
C1 Nb1 C11 112.07(16)
C4 Nb1 C11 114.96(15)
N3 Nb1 C11 83.86(12)
N1 Nb1 C11 83.17(12)
C1 Nb1 C3 68.52(17)
C4 Nb1 C3 36.26(16)
N3 Nb1 C3 154.03(15)
N1 Nb1 C3 122.96(14)
C11 Nb1 C3 95.25(14)
C1 Nb1 C2 36.80(17)
C4 Nb1 C2 67.28(16)
N3 Nb1 C2 118.84(14)
N1 Nb1 C2 158.02(14)
C11 Nb1 C2 94.76(14)
C3 Nb1 C2 35.24(16)
C1 Nb1 N5 83.30(15)
C4 Nb1 N5 83.84(14)
N3 Nb1 N5 76.57(11)
N1 Nb1 N5 78.65(11)
C11 Nb1 N5 154.70(12)
C3 Nb1 N5 109.36(13)
C2 Nb1 N5 108.63(13)
N2 B1 N6 108.8(3)
N2 B1 N4 109.3(3)
N6 B1 N4 109.1(3)
N2 B1 H1 109.9
N6 B1 H1 109.9
N4 B1 H1 109.9

loop_
_geom_bond_atom_site_label_1
_geom_bond_atom_site_label_2
_geom_bond_distance
C1 C2 1.412(6)
C1 C5 1.472(6)
C1 Nb1 2.002(5)
C2 C3 1.421(6)
C2 C7A 1.492(7)
C2 Nb1 2.348(4)
C2 H2 0.9842
C3 C7B 1.42(4)
C3 C4 1.428(7)
C3 Nb1 2.347(4)
C3 H3 0.9765
C4 C6 1.501(7)
C4 Nb1 2.226(4)
C4 H4 1
C5 H5A 0.98
C5 H5B 0.98
C5 H5C 0.98
C6 H6A 0.98
C6 H6B 0.98
C6 H6C 0.98
C7A H7A1 0.98
C7A H7A2 0.98
C7A H7A3 0.98
C7A H2 0.784
C7B H7B1 0.98
C7B H7B2 0.98
C7B H7B3 0.98
C7B H3 0.7339
C11 C16 1.380(6)
C11 C12 1.389(5)
C11 Nb1 2.344(4)
C12 F12 1.348(5)
C12 C13 1.380(6)
C13 F13 1.351(4)
C13 C14 1.364(6)
C14 F14 1.350(5)
C14 C15 1.365(6)
C15 F15 1.351(5)
C15 C16 1.383(6)
C16 F16 1.356(4)
C21 C22 1.486(6)
C21 H21A 0.98
C21 H21B 0.98
C21 H21C 0.98
C22 N1 1.350(5)
C22 C23 1.398(6)
C23 C24 1.377(6)
C23 H23 0.95
C24 N2 1.341(5)
C24 C25 1.485(6)
C25 H25A 0.98
C25 H25B 0.98
C25 H25C 0.98
C31 C32 1.482(6)
C31 H31A 0.98
C31 H31B 0.98
C31 H31C 0.98
C32 N3 1.340(5)
C32 C33 1.386(6)
C33 C34 1.367(6)
C33 H33 0.95
C34 N4 1.352(5)
C34 C35 1.496(6)
C35 H35A 0.98
C35 H35B 0.98
C35 H35C 0.98
C41 C42 1.499(6)
C41 H41A 0.98
C41 H41B 0.98
C41 H41C 0.98
C42 N5 1.348(5)
C42 C43 1.389(6)
C43 C44 1.371(6)
C43 H43 0.95
C44 N6 1.351(5)
C44 C45 1.499(6)
C45 H45A 0.98
C45 H45B 0.98
C45 H45C 0.98
N1 N2 1.377(5)
N1 Nb1 2.287(3)
N2 B1 1.533(6)
N3 N4 1.370(5)
N3 Nb1 2.258(3)
N4 B1 1.541(6)
N5 N6 1.375(5)
N5 Nb1 2.366(3)
N6 B1 1.538(5)
B1 H1 1

loop_
_platon_squeeze_void_nr
_platon_squeeze_void_average_x
_platon_squeeze_void_average_y
_platon_squeeze_void_average_z
_platon_squeeze_void_volume
_platon_squeeze_void_count_electrons
_platon_squeeze_void_content
1 -0.075 0.500 0.000 449 125 ' '
